data_1570221
loop_
_publ_author_name
'Guo, Yumeng'
'Torchon, Herdya S.'
'Zhu, Yikun'
'Wei, Zheng'
'Zhang, Zhenyi'
'Han, Haixiang'
'Petrukhina, Marina A.'
'Zhou, Zheng'

_publ_section_title
;
 Stepwise deprotonation of truxene: structures, metal complexation, and
 charge-dependent optical properties.
;
_journal_issue 45
_journal_name_full 'Chemical science'
_journal_page_first 13219
_journal_page_last 13227
_journal_paper_doi 10.1039/d3sc04885c
_journal_volume 14
_journal_year 2023
_chemical_formula_moiety 'C20 H40 Na O8, C27 H17, 2(C4H8O])'
_chemical_formula_sum 'C55 H73 Na O10'
_chemical_formula_weight 917.12
_space_group_crystal_system orthorhombic
_space_group_IT_number 52
_space_group_name_Hall '-P 2a 2bc'
_space_group_name_H-M_alt 'P n n a'
_atom_sites_solution_hydrogens geom
_atom_sites_solution_primary dual
_atom_sites_solution_secondary difmap
_audit_creation_date 2022-12-12
_audit_creation_method
;
Olex2 1.5-alpha
(compiled 2022.11.02 svn.ra8b101fa for OlexSys, GUI svn.r6635)
;
_audit_update_record
;
2023-08-18 deposited with the CCDC.	2023-10-31 downloaded from the CCDC.
;
_cell_angle_alpha 90
_cell_angle_beta 90
_cell_angle_gamma 90
_cell_formula_units_Z 4
_cell_length_a 16.8733(6)
_cell_length_b 15.5281(6)
_cell_length_c 19.2855(7)
_cell_measurement_reflns_used 2813
_cell_measurement_temperature 140(2)
_cell_measurement_theta_max 60.67
_cell_measurement_theta_min 3.48
_cell_volume 5053.0(3)
_computing_cell_refinement 'SAINT V8.38A (Bruker, 2018)'
_computing_data_collection 'APEX3 v.2018.7-2 (Bruker AXS Inc., 2018)'
_computing_data_reduction 'SAINT V8.38A (Bruker, 2018)'
_computing_molecular_graphics 'Olex2 1.5 (Dolomanov et al., 2009)'
_computing_publication_material 'Olex2 1.5 (Dolomanov et al., 2009)'
_computing_structure_refinement 'SHELXL 2019/2 (Sheldrick, 2008)'
_computing_structure_solution 'SHELXT 2018/2 (Sheldrick, 2008)'
_diffrn_ambient_temperature 140(2)
_diffrn_detector_area_resol_mean 10.42
_diffrn_measured_fraction_theta_full 0.993
_diffrn_measured_fraction_theta_max 0.993
_diffrn_measurement_device_type 'Bruker D8 Venture PHOTON 100 CMOS'
_diffrn_measurement_method 'phi and omega scans'
_diffrn_radiation_monochromator graphite
_diffrn_radiation_type CuK\a
_diffrn_radiation_wavelength 1.54178
_diffrn_reflns_av_R_equivalents 0.0499
_diffrn_reflns_av_unetI/netI 0.0362
_diffrn_reflns_Laue_measured_fraction_full 0.993
_diffrn_reflns_Laue_measured_fraction_max 0.993
_diffrn_reflns_limit_h_max 18
_diffrn_reflns_limit_h_min -19
_diffrn_reflns_limit_k_max 17
_diffrn_reflns_limit_k_min -18
_diffrn_reflns_limit_l_max 22
_diffrn_reflns_limit_l_min -16
_diffrn_reflns_number 16983
_diffrn_reflns_point_group_measured_fraction_full 0.993
_diffrn_reflns_point_group_measured_fraction_max 0.993
_diffrn_reflns_theta_full 63.783
_diffrn_reflns_theta_max 63.783
_diffrn_reflns_theta_min 3.654
_diffrn_source 'microfocus light source'
_diffrn_source_current 1.2
_diffrn_source_power 0.06
_diffrn_source_voltage 50.0
_exptl_absorpt_coefficient_mu 0.726
_exptl_absorpt_correction_T_max 0.7524
_exptl_absorpt_correction_T_min 0.5938
_exptl_absorpt_correction_type none
_exptl_absorpt_process_details
;
SADABS-2016/2 (Bruker, 2016/2) was used for absorption correction.
wR2(int) was 0.1157 before and 0.0677 after correction.
The Ratio of minimum to maximum transmission is 0.7892.
The \l/2 correction factor is not present.
;
_exptl_crystal_colour red
_exptl_crystal_colour_primary red
_exptl_crystal_density_diffrn 1.206
_exptl_crystal_density_meas ?
_exptl_crystal_density_method none
_exptl_crystal_description block
_exptl_crystal_F_000 1976
_exptl_crystal_size_max 0.16
_exptl_crystal_size_mid 0.09
_exptl_crystal_size_min 0.05
_refine_diff_density_max 0.192
_refine_diff_density_min -0.184
_refine_diff_density_rms 0.033
_refine_ls_extinction_method none
_refine_ls_goodness_of_fit_ref 1.040
_refine_ls_hydrogen_treatment constr
_refine_ls_matrix_type full
_refine_ls_number_parameters 492
_refine_ls_number_reflns 4152
_refine_ls_number_restraints 622
_refine_ls_restrained_S_all 1.047
_refine_ls_R_factor_all 0.1277
_refine_ls_R_factor_gt 0.0738
_refine_ls_shift/su_max 0.000
_refine_ls_shift/su_mean 0.000
_refine_ls_structure_factor_coef Fsqd
_refine_ls_weighting_details 'w=1/[\s^2^(Fo^2^)+(0.1250P)^2^+0.8964P] where P=(Fo^2^+2Fc^2^)/3'
_refine_ls_weighting_scheme calc
_refine_ls_wR_factor_gt 0.2201
_refine_ls_wR_factor_ref 0.2714
_reflns_Friedel_coverage 0.000
_reflns_number_gt 1928
_reflns_number_total 4152
_reflns_threshold_expression 'I > 2\s(I)'
_cod_data_source_file d3sc04885c2.cif
_cod_data_source_block pnna_a
_cod_depositor_comments
;
The following automatic conversions were performed:

data item '_exptl_crystal_density_meas' value 'not measured' was
changed to '?' -- the value is perceived as not measured.

Automatic conversion script
Id: cif_fix_values 8170 2020-07-09 18:12:32Z antanas 

 Adding full bibliography for 1570220--1570225.cif.
;
_cod_database_code 1570221
_shelx_shelxl_version_number 2019/2
_shelx_space_group_comment
;
The symmetry employed for this shelxl refinement is uniquely defined
by the following loop, which should always be used as a source of
symmetry information in preference to the above space-group names.
They are only intended as comments.
;
_shelx_estimated_absorpt_t_max 0.965
_shelx_estimated_absorpt_t_min 0.893
_olex2_refinement_description
;
1. Fixed Uiso
 At 1.2 times of:
  All C(H) groups, All C(H,H) groups
2. Restrained distances
 O1_3-C1_3 \\sim O1-C1
 with sigma of 0.02
 O1_3-C4_3 \\sim O1-C4
 with sigma of 0.02
 C1_3-C2_3 \\sim C1-C2
 with sigma of 0.02
 C2_3-C3_3 \\sim C2-C3
 with sigma of 0.02
 C3_3-C4_3 \\sim C3-C4
 with sigma of 0.02
 O1_3-C2_3 \\sim O1-C2
 with sigma of 0.04
 O1_3-C3_3 \\sim O1-C3
 with sigma of 0.04
 C1_3-C3_3 \\sim C1-C3
 with sigma of 0.04
 C1_3-C4_3 \\sim C1-C4
 with sigma of 0.04
 C2_3-C4_3 \\sim C2-C4
 with sigma of 0.04
3. Uiso/Uaniso restraints and constraints
O1_3 \\sim O1 \\sim O3A \\sim O2A \\sim O1_2 \\sim O3_2 \\sim C1_3 \\sim C4_3
\\sim C1 \\sim C4 \\sim C6A \\sim C5A \\sim C4A \\sim C2_2 \\sim C3_2 \\sim
C6_2 \\sim C2_3 \\sim C3_3 \\sim C2 \\sim C3 \\sim C3A \\sim C1_2 \\sim C4_2
\\sim C5_2 \\sim O1A \\sim O2_2 \\sim C2A \\sim C1A \\sim C6_1 \\sim C1_1 \\sim
C2_1 \\sim C9_1 \\sim C3_1 \\sim C5_1 \\sim C7_1 \\sim C8_1 \\sim C13_1 \\sim
C4_1 \\sim C10_1 \\sim C12_1 \\sim C19_1 \\sim C11_1 \\sim C15_1 \\sim C17_1
\\sim C18_1 \\sim C16_1 \\sim C14_1 \\sim C20_1 \\sim C24_1 \\sim C27_1 \\sim
C23_1 \\sim C21_1 \\sim C25_1 \\sim C26_1 \\sim C22_1: within 2A with sigma of
0.01 and sigma for terminal atoms of 0.02 within 2A
4. Same fragment restrains
5. Others
 Sof(O3A)=Sof(C6A)=Sof(H6AA)=Sof(H6AB)=Sof(C5A)=Sof(H5AA)=Sof(H5AB)=Sof(O2A)=
 Sof(C4A)=Sof(H4AA)=Sof(H4AB)=Sof(O1A)=Sof(C3A)=Sof(H3AA)=Sof(H3AB)=Sof(C2A)=
 Sof(H2AA)=Sof(H2AB)=Sof(C1A)=Sof(H1AA)=Sof(H1AB)=1-FVAR(1)
 Sof(O1)=Sof(C1)=Sof(H1A)=Sof(H1B)=Sof(C2)=Sof(H2A)=Sof(H2B)=Sof(C3)=Sof(H3A)=
 Sof(H3B)=Sof(C4)=Sof(H4A)=Sof(H4B)=Sof(C5)=Sof(H5A)=Sof(H5B)=Sof(C6)=Sof(H6A)=
 Sof(H6B)=Sof(O2)=Sof(O3)=FVAR(1)
 Sof(O1)=Sof(C1)=Sof(H1A)=Sof(H1B)=Sof(C2)=Sof(H2A)=Sof(H2B)=Sof(C3)=Sof(H3A)=
 Sof(H3B)=Sof(C4)=Sof(H4A)=Sof(H4B)=1-FVAR(2)
 Sof(O1)=Sof(C1)=Sof(H1A)=Sof(H1B)=Sof(C2)=Sof(H2A)=Sof(H2B)=Sof(C3)=Sof(H3A)=
 Sof(H3B)=Sof(C4)=Sof(H4A)=Sof(H4B)=FVAR(2)
 Fixed Sof: C1(0.5) C2(0.5) H2(0.5) C3(0.5) H3(0.5) C4(0.5) H4(0.5) C5(0.5)
 H5(0.5) C6(0.5) C7(0.5) H7A(0.5) H7B(0.5) C8(0.5) C9(0.5) C10(0.5) C11(0.5)
 C12(0.5) C13(0.5) C16(0.5) H16(0.5) C19(0.5) H19A(0.5) H19B(0.5) C14(0.5)
 C15(0.5) C20(0.5) H20(0.5) C21(0.5) H21(0.5) C22(0.5) H22(0.5) C23(0.5)
 H23(0.5) C18(0.5) C27(0.5) H27(0.5) C26(0.5) H26(0.5) C25(0.5) H25(0.5)
 C24(0.5) H24(0.5) C17(0.5)
6.a Secondary CH2 refined with riding coordinates:
 C6A(H6AA,H6AB), C5A(H5AA,H5AB), C4A(H4AA,H4AB), C3A(H3AA,H3AB), C2A(H2AA,
 H2AB), C1A(H1AA,H1AB), C1(H1A,H1B), C2(H2A,H2B), C3(H3A,H3B), C4(H4A,H4B),
 C7(H7A,H7B), C19(H19A,H19B), C1(H1A,H1B), C2(H2A,H2B), C3(H3A,H3B), C4(H4A,
 H4B), C5(H5A,H5B), C6(H6A,H6B), C1(H1A,H1B), C2(H2A,H2B), C3(H3A,H3B), C4(H4A,
 H4B)
6.b Aromatic/amide H refined with riding coordinates:
 C2(H2), C3(H3), C4(H4), C5(H5), C16(H16), C20(H20), C21(H21), C22(H22),
 C23(H23), C27(H27), C26(H26), C25(H25), C24(H24)
6.c Fitted hexagon refined as free rotating group:
 C18(C27,C26,C25,C24,C17)
;
_smtbx_masks_void_probe_radius 1.2
_smtbx_masks_void_truncation_radius 1.2
_olex2_submission_special_instructions 'No special instructions were received'

loop_
_space_group_symop_operation_xyz
'x, y, z'
'-x+1/2, -y, z'
'-x+1/2, y+1/2, -z+1/2'
'x, -y+1/2, -z+1/2'
'-x, -y, -z'
'x-1/2, y, -z'
'x-1/2, -y-1/2, z-1/2'
'-x, y-1/2, z-1/2'

loop_
_atom_site_label
_atom_site_type_symbol
_atom_site_fract_x
_atom_site_fract_y
_atom_site_fract_z
_atom_site_U_iso_or_equiv
_atom_site_adp_type
_atom_site_occupancy
_atom_site_site_symmetry_order
_atom_site_calc_flag
_atom_site_refinement_flags_posn
_atom_site_refinement_flags_adp
_atom_site_refinement_flags_occupancy
_atom_site_disorder_assembly
_atom_site_disorder_group
Na1 Na 0.500000 0.500000 0.500000 0.1016(7) Uani 1 2 d S . P . .
O3A O 0.6228(8) 0.4914(7) 0.5870(6) 0.111(3) Uani 0.463(6) 1 d . U P A 2
C6A C 0.6323(9) 0.5660(12) 0.6295(7) 0.119(3) Uani 0.463(6) 1 d . U P A 2
H6AA H 0.684066 0.563545 0.653660 0.142 Uiso 0.463(6) 1 calc R U P A 2
H6AB H 0.589961 0.567734 0.664995 0.142 Uiso 0.463(6) 1 calc R U P A 2
C5A C 0.6281(9) 0.6507(10) 0.5823(8) 0.114(3) Uani 0.463(6) 1 d . U P A 2
H5AA H 0.636698 0.702948 0.610688 0.137 Uiso 0.463(6) 1 calc R U P A 2
H5AB H 0.668809 0.648667 0.545370 0.137 Uiso 0.463(6) 1 calc R U P A 2
O2A O 0.5556(8) 0.6507(8) 0.5550(6) 0.118(2) Uani 0.463(6) 1 d . U P A 2
C4A C 0.5428(9) 0.7327(9) 0.5181(7) 0.116(3) Uani 0.463(6) 1 d . U P A 2
H4AA H 0.549615 0.781769 0.550325 0.139 Uiso 0.463(6) 1 calc R U P A 2
H4AB H 0.581625 0.738792 0.479909 0.139 Uiso 0.463(6) 1 calc R U P A 2
O1A O 0.4539(7) 0.6616(7) 0.4514(5) 0.116(2) Uani 0.463(6) 1 d . U P A 2
C3A C 0.4619(10) 0.7318(9) 0.4903(8) 0.114(3) Uani 0.463(6) 1 d . U P A 2
H3AA H 0.422990 0.730901 0.528724 0.137 Uiso 0.463(6) 1 calc R U P A 2
H3AB H 0.452400 0.783960 0.462016 0.137 Uiso 0.463(6) 1 calc R U P A 2
C2A C 0.3715(10) 0.6556(10) 0.4213(7) 0.118(3) Uani 0.463(6) 1 d . U P A 2
H2AA H 0.332216 0.646394 0.458651 0.142 Uiso 0.463(6) 1 calc R U P A 2
H2AB H 0.357988 0.709568 0.396631 0.142 Uiso 0.463(6) 1 calc R U P A 2
C1A C 0.3707(10) 0.5808(11) 0.3716(8) 0.112(3) Uani 0.463(6) 1 d . U P A 2
H1AA H 0.320659 0.579659 0.344822 0.134 Uiso 0.463(6) 1 calc R U P A 2
H1AB H 0.415749 0.584483 0.338882 0.134 Uiso 0.463(6) 1 calc R U P A 2
O1 O 0.4030(9) 0.4753(7) 0.5851(6) 0.114(2) Uani 0.392(6) 1 d D U P A 2
C1 C 0.4008(10) 0.4281(7) 0.6511(6) 0.107(2) Uani 0.392(6) 1 d D U P A 2
H1A H 0.355196 0.388015 0.652570 0.128 Uiso 0.392(6) 1 calc R U P A 2
H1B H 0.450282 0.394929 0.658149 0.128 Uiso 0.392(6) 1 calc R U P A 2
C2 C 0.3927(13) 0.4953(10) 0.7032(8) 0.113(2) Uani 0.392(6) 1 d D U P A 2
H2A H 0.443539 0.504659 0.727696 0.136 Uiso 0.392(6) 1 calc R U P A 2
H2B H 0.351708 0.479542 0.737726 0.136 Uiso 0.392(6) 1 calc R U P A 2
C3 C 0.3687(11) 0.5748(9) 0.6641(8) 0.121(3) Uani 0.392(6) 1 d D U P A 2
H3A H 0.317047 0.596867 0.680850 0.145 Uiso 0.392(6) 1 calc R U P A 2
H3B H 0.409037 0.620690 0.669038 0.145 Uiso 0.392(6) 1 calc R U P A 2
C4 C 0.3630(11) 0.5454(9) 0.5917(7) 0.125(3) Uani 0.392(6) 1 d D U P A 2
H4A H 0.306825 0.535107 0.579366 0.150 Uiso 0.392(6) 1 calc R U P A 2
H4B H 0.384348 0.590104 0.560229 0.150 Uiso 0.392(6) 1 calc R U P A 2
C1_1 C 0.6632(5) 0.7329(6) 0.7597(6) 0.076(3) Uani 0.5 1 d . U P B -1
C2_1 C 0.6114(9) 0.6763(8) 0.7914(7) 0.080(3) Uani 0.5 1 d . U P B -1
H2_1 H 0.630585 0.628833 0.817562 0.096 Uiso 0.5 1 calc R U P B -1
C3_1 C 0.5289(8) 0.6907(15) 0.7840(11) 0.085(3) Uani 0.5 1 d . U P B -1
H3_1 H 0.492727 0.652344 0.805761 0.102 Uiso 0.5 1 calc R U P B -1
C4_1 C 0.4991(5) 0.7607(13) 0.7451(15) 0.088(3) Uani 0.5 1 d . U P B -1
H4_1 H 0.443636 0.769910 0.741217 0.106 Uiso 0.5 1 calc R U P B -1
C5_1 C 0.5526(11) 0.8163(14) 0.7125(11) 0.085(3) Uani 0.5 1 d . U P B -1
H5_1 H 0.535011 0.863591 0.685288 0.102 Uiso 0.5 1 calc R U P B -1
C6_1 C 0.6328(7) 0.7991(8) 0.7217(6) 0.076(3) Uani 0.5 1 d . U P B -1
C7_1 C 0.6988(4) 0.8524(4) 0.6903(4) 0.0786(17) Uani 0.5 1 d . U P B -1
H7A_1 H 0.695799 0.852677 0.639020 0.094 Uiso 0.5 1 calc R U P B -1
H7B_1 H 0.697487 0.912449 0.707484 0.094 Uiso 0.5 1 calc R U P B -1
C8_1 C 0.7720(6) 0.8055(8) 0.7154(6) 0.071(2) Uani 0.5 1 d . U P B -1
C9_1 C 0.7497(5) 0.7355(7) 0.7570(8) 0.071(3) Uani 0.5 1 d . U P B -1
C10_1 C 0.8508(8) 0.8225(7) 0.7045(5) 0.072(2) Uani 0.5 1 d . U P B -1
C11_1 C 0.9118(6) 0.7710(6) 0.7354(5) 0.076(3) Uani 0.5 1 d . U P B -1
C12_1 C 0.8880(8) 0.7015(7) 0.7786(6) 0.074(3) Uani 0.5 1 d . U P B -1
C13_1 C 0.8068(9) 0.6846(8) 0.7896(7) 0.074(3) Uani 0.5 1 d . U P B -1
C16_1 C 0.9893(5) 0.8025(5) 0.7155(3) 0.0815(18) Uani 0.5 1 d . U P B -1
H16_1 H 1.039585 0.781328 0.729630 0.098 Uiso 0.5 1 calc R U P B -1
C19_1 C 0.7988(5) 0.6103(5) 0.8373(3) 0.0856(18) Uani 0.5 1 d . U P B -1
H19A_1 H 0.768884 0.626557 0.879465 0.103 Uiso 0.5 1 calc R U P B -1
H19B_1 H 0.771417 0.561706 0.814266 0.103 Uiso 0.5 1 calc R U P B -1
C14_1 C 0.9729(7) 0.8731(8) 0.6694(6) 0.086(2) Uani 0.5 1 d . U P B -1
C15_1 C 0.8916(7) 0.8888(7) 0.6618(6) 0.074(2) Uani 0.5 1 d . U P B -1
C20_1 C 0.8623(6) 0.9507(7) 0.6179(5) 0.082(2) Uani 0.5 1 d . U P B -1
H20_1 H 0.806949 0.959175 0.612352 0.099 Uiso 0.5 1 calc R U P B -1
C21_1 C 0.9179(7) 1.0012(8) 0.5814(6) 0.089(3) Uani 0.5 1 d . U P B -1
H21_1 H 0.900235 1.045718 0.551419 0.107 Uiso 0.5 1 calc R U P B -1
C22_1 C 0.9988(9) 0.9857(10) 0.5894(9) 0.104(4) Uani 0.5 1 d . U P B -1
H22_1 H 1.035472 1.019253 0.563491 0.125 Uiso 0.5 1 calc R U P B -1
C23_1 C 1.0268(9) 0.9244(11) 0.6330(9) 0.107(3) Uani 0.5 1 d . U P B -1
H23_1 H 1.082211 0.916445 0.638726 0.128 Uiso 0.5 1 calc R U P B -1
C18_1 C 0.8804(5) 0.5875(7) 0.8544(5) 0.090(3) Uani 0.5 1 d G U P B -1
C27_1 C 0.9087(7) 0.5229(6) 0.8977(5) 0.099(3) Uani 0.5 1 d G U P B -1
H27_1 H 0.872517 0.486215 0.921265 0.119 Uiso 0.5 1 calc R U P B -1
C26_1 C 0.9898(7) 0.5119(7) 0.9066(6) 0.105(4) Uani 0.5 1 d G U P B -1
H26_1 H 1.009088 0.467696 0.936165 0.126 Uiso 0.5 1 calc R U P B -1
C25_1 C 1.0427(5) 0.5655(8) 0.8721(7) 0.100(4) Uani 0.5 1 d G U P B -1
H25_1 H 1.098137 0.558002 0.878157 0.120 Uiso 0.5 1 calc R U P B -1
C24_1 C 1.0145(6) 0.6302(5) 0.8288(4) 0.093(3) Uani 0.5 1 d G U P B -1
H24_1 H 1.050617 0.666828 0.805250 0.111 Uiso 0.5 1 calc R U P B -1
C17_1 C 0.9333(6) 0.6412(5) 0.8199(4) 0.084(2) Uani 0.5 1 d G U P B -1
O1_2 O 0.4268(5) 0.6312(6) 0.4292(4) 0.108(2) Uani 0.537(6) 1 d . U P A 1
C1_2 C 0.3661(7) 0.5237(10) 0.3612(6) 0.120(3) Uani 0.537(6) 1 d . U P A 1
H1A_2 H 0.318683 0.509255 0.333323 0.143 Uiso 0.537(6) 1 calc R U P A 1
H1B_2 H 0.412426 0.525034 0.329736 0.143 Uiso 0.537(6) 1 calc R U P A 1
C2_2 C 0.3553(8) 0.6108(9) 0.3936(7) 0.113(3) Uani 0.537(6) 1 d . U P A 1
H2A_2 H 0.344312 0.654433 0.357417 0.136 Uiso 0.537(6) 1 calc R U P A 1
H2B_2 H 0.310244 0.609853 0.426465 0.136 Uiso 0.537(6) 1 calc R U P A 1
C3_2 C 0.4244(8) 0.7101(8) 0.4576(7) 0.117(2) Uani 0.537(6) 1 d . U P A 1
H3A_2 H 0.383722 0.711643 0.494580 0.140 Uiso 0.537(6) 1 calc R U P A 1
H3B_2 H 0.409969 0.753074 0.421928 0.140 Uiso 0.537(6) 1 calc R U P A 1
C4_2 C 0.5062(8) 0.7323(8) 0.4885(7) 0.115(2) Uani 0.537(6) 1 d . U P A 1
H4A_2 H 0.545115 0.739353 0.450478 0.137 Uiso 0.537(6) 1 calc R U P A 1
H4B_2 H 0.502781 0.787443 0.513987 0.137 Uiso 0.537(6) 1 calc R U P A 1
C5_2 C 0.6020(9) 0.6876(8) 0.5557(6) 0.116(2) Uani 0.537(6) 1 d . U P A 1
H5A_2 H 0.602373 0.746134 0.576033 0.140 Uiso 0.537(6) 1 calc R U P A 1
H5B_2 H 0.640903 0.686300 0.517241 0.140 Uiso 0.537(6) 1 calc R U P A 1
C6_2 C 0.6264(8) 0.6191(9) 0.6131(7) 0.117(3) Uani 0.537(6) 1 d . U P A 1
H6A_2 H 0.681081 0.631145 0.628940 0.141 Uiso 0.537(6) 1 calc R U P A 1
H6B_2 H 0.590604 0.624892 0.653492 0.141 Uiso 0.537(6) 1 calc R U P A 1
O2_2 O 0.5308(6) 0.6699(7) 0.5316(5) 0.117(2) Uani 0.537(6) 1 d . U P A 1
O3_2 O 0.6225(6) 0.5387(6) 0.5888(6) 0.111(2) Uani 0.537(6) 1 d . U P A 1
O1_3 O 0.4139(5) 0.5114(4) 0.5914(4) 0.1123(18) Uani 0.608(6) 1 d D U P A 1
C1_3 C 0.3695(7) 0.4348(6) 0.6142(5) 0.126(2) Uani 0.608(6) 1 d D U P A 1
H1A_3 H 0.318585 0.430868 0.588892 0.151 Uiso 0.608(6) 1 calc R U P A 1
H1B_3 H 0.400538 0.381978 0.604620 0.151 Uiso 0.608(6) 1 calc R U P A 1
C2_3 C 0.3551(6) 0.4430(6) 0.6882(4) 0.120(2) Uani 0.608(6) 1 d D U P A 1
H2A_3 H 0.384810 0.398731 0.714413 0.144 Uiso 0.608(6) 1 calc R U P A 1
H2B_3 H 0.297971 0.437208 0.698712 0.144 Uiso 0.608(6) 1 calc R U P A 1
C3_3 C 0.3838(8) 0.5304(6) 0.7055(5) 0.117(2) Uani 0.608(6) 1 d D U P A 1
H3A_3 H 0.434408 0.527463 0.731427 0.140 Uiso 0.608(6) 1 calc R U P A 1
H3B_3 H 0.344357 0.561596 0.733994 0.140 Uiso 0.608(6) 1 calc R U P A 1
C4_3 C 0.3955(6) 0.5747(5) 0.6366(4) 0.1045(19) Uani 0.608(6) 1 d D U P A 1
H4A_3 H 0.346400 0.604673 0.622152 0.125 Uiso 0.608(6) 1 calc R U P A 1
H4B_3 H 0.438989 0.617401 0.639455 0.125 Uiso 0.608(6) 1 calc R U P A 1

loop_
_atom_site_aniso_label
_atom_site_aniso_U_11
_atom_site_aniso_U_22
_atom_site_aniso_U_33
_atom_site_aniso_U_23
_atom_site_aniso_U_13
_atom_site_aniso_U_12
Na1 0.0996(14) 0.1434(19) 0.0620(11) 0.0040(12) 0.0143(10) 0.0012(13)
O3A 0.133(5) 0.137(7) 0.064(4) 0.008(6) -0.009(3) -0.002(6)
C6A 0.137(5) 0.136(6) 0.083(5) -0.014(6) -0.004(4) -0.013(6)
C5A 0.140(5) 0.113(5) 0.090(5) -0.008(4) 0.003(4) -0.026(5)
O2A 0.145(5) 0.103(4) 0.106(5) -0.005(4) 0.019(4) -0.015(4)
C4A 0.153(6) 0.089(4) 0.105(5) 0.006(4) 0.022(5) -0.011(5)
O1A 0.138(5) 0.102(5) 0.107(5) 0.023(4) 0.016(4) 0.026(4)
C3A 0.146(6) 0.083(4) 0.113(5) 0.019(4) 0.016(5) 0.005(5)
C2A 0.128(5) 0.117(6) 0.109(5) 0.033(5) 0.001(5) 0.036(5)
C1A 0.119(5) 0.123(7) 0.093(6) 0.032(6) -0.009(4) 0.030(6)
O1 0.158(5) 0.097(5) 0.086(4) 0.012(4) 0.036(4) 0.002(5)
C1 0.147(5) 0.093(4) 0.080(4) 0.015(4) 0.025(4) -0.001(4)
C2 0.153(5) 0.097(5) 0.090(4) 0.007(5) 0.012(4) -0.004(5)
C3 0.162(5) 0.100(5) 0.101(5) -0.005(5) 0.010(5) -0.005(5)
C4 0.164(5) 0.109(5) 0.101(5) 0.004(4) 0.025(5) 0.002(5)
C1_1 0.096(4) 0.064(6) 0.067(6) -0.007(5) 0.007(4) -0.008(4)
C2_1 0.099(6) 0.068(5) 0.073(5) -0.007(4) 0.007(5) -0.015(5)
C3_1 0.091(7) 0.082(6) 0.082(6) 0.004(5) 0.015(6) -0.010(6)
C4_1 0.094(4) 0.080(8) 0.091(6) 0.007(6) 0.004(6) 0.003(5)
C5_1 0.097(7) 0.078(5) 0.080(5) 0.004(4) 0.011(6) -0.004(6)
C6_1 0.093(6) 0.070(6) 0.066(5) -0.006(4) 0.011(5) -0.005(5)
C7_1 0.094(4) 0.068(4) 0.074(4) -0.012(3) 0.006(3) -0.004(3)
C8_1 0.090(5) 0.063(5) 0.060(4) -0.017(4) 0.007(4) -0.005(4)
C9_1 0.086(3) 0.061(7) 0.067(5) -0.009(5) 0.008(4) -0.008(4)
C10_1 0.094(5) 0.064(4) 0.058(4) -0.013(3) 0.002(4) -0.004(4)
C11_1 0.096(5) 0.071(6) 0.063(5) -0.015(4) -0.006(4) -0.002(4)
C12_1 0.095(6) 0.067(5) 0.061(5) -0.013(4) -0.010(4) 0.006(4)
C13_1 0.099(6) 0.061(4) 0.061(4) -0.013(4) -0.002(6) -0.007(5)
C16_1 0.087(4) 0.090(4) 0.067(4) -0.025(3) -0.006(3) -0.005(4)
C19_1 0.121(5) 0.075(4) 0.062(3) -0.011(3) -0.008(4) -0.005(4)
C14_1 0.093(5) 0.092(5) 0.073(4) -0.015(4) 0.002(5) -0.014(5)
C15_1 0.087(4) 0.069(4) 0.065(4) -0.019(4) 0.004(4) -0.005(4)
C20_1 0.099(5) 0.080(5) 0.068(5) -0.018(4) 0.013(4) -0.007(4)
C21_1 0.108(6) 0.089(5) 0.071(5) -0.007(4) 0.024(4) -0.019(4)
C22_1 0.117(6) 0.110(7) 0.084(6) -0.012(6) 0.017(6) -0.025(6)
C23_1 0.114(6) 0.119(7) 0.088(6) -0.015(6) 0.009(5) -0.027(6)
C18_1 0.121(6) 0.084(6) 0.064(5) -0.015(4) -0.020(5) 0.003(5)
C27_1 0.132(7) 0.093(7) 0.073(6) -0.015(5) -0.020(6) 0.006(6)
C26_1 0.133(8) 0.105(7) 0.076(6) -0.025(6) -0.027(6) 0.018(6)
C25_1 0.120(7) 0.104(7) 0.077(6) -0.021(5) -0.024(5) 0.031(5)
C24_1 0.118(6) 0.094(5) 0.066(4) -0.014(4) -0.023(5) 0.021(5)
C17_1 0.114(6) 0.079(5) 0.058(4) -0.018(4) -0.014(4) 0.006(5)
O1_2 0.110(4) 0.113(5) 0.101(4) 0.030(4) -0.003(3) 0.023(3)
C1_2 0.116(5) 0.158(8) 0.085(5) 0.019(6) -0.019(4) 0.011(6)
C2_2 0.114(5) 0.128(7) 0.097(6) 0.028(5) -0.015(4) 0.025(5)
C3_2 0.135(5) 0.098(5) 0.117(5) 0.028(4) 0.013(4) 0.024(4)
C4_2 0.139(6) 0.089(4) 0.116(5) 0.012(4) 0.016(5) 0.000(5)
C5_2 0.141(5) 0.105(5) 0.103(5) -0.021(4) 0.020(4) -0.025(4)
C6_2 0.138(4) 0.119(6) 0.095(5) -0.010(5) 0.004(4) -0.028(5)
O2_2 0.147(5) 0.101(4) 0.105(5) -0.001(3) 0.012(4) -0.020(4)
O3_2 0.125(4) 0.131(6) 0.077(4) -0.015(5) -0.002(3) -0.024(5)
O1_3 0.143(4) 0.099(4) 0.094(3) -0.019(3) 0.046(3) -0.009(3)
C1_3 0.156(5) 0.108(4) 0.113(4) -0.011(4) 0.039(4) -0.018(4)
C2_3 0.147(5) 0.109(4) 0.103(4) 0.018(4) 0.009(4) -0.011(4)
C3_3 0.160(5) 0.107(5) 0.084(4) 0.004(4) 0.020(4) -0.016(5)
C4_3 0.148(4) 0.090(3) 0.076(4) -0.008(3) 0.043(3) -0.008(3)

loop_
_atom_type_symbol
_atom_type_description
_atom_type_scat_dispersion_real
_atom_type_scat_dispersion_imag
_atom_type_scat_source
C C 0.0181 0.0091 'International Tables Vol C Tables 4.2.6.8 and 6.1.1.4'
H H 0.0000 0.0000 'International Tables Vol C Tables 4.2.6.8 and 6.1.1.4'
Na Na 0.1353 0.1239 'International Tables Vol C Tables 4.2.6.8 and 6.1.1.4'
O O 0.0492 0.0322 'International Tables Vol C Tables 4.2.6.8 and 6.1.1.4'

loop_
_geom_angle_atom_site_label_1
_geom_angle_atom_site_label_2
_geom_angle_atom_site_label_3
_geom_angle
_geom_angle_site_symmetry_1
_geom_angle_site_symmetry_3
_geom_angle_publ_flag
O3A Na1 O2A 62.2(3) . . ?
O3A Na1 O2A 117.8(3) 5_666 . ?
O1 Na1 O3A 84.6(4) 5_666 . ?
O1 Na1 O3A 95.4(4) . . ?
O1 Na1 O2A 83.8(4) 5_666 . ?
O1 Na1 O2A 96.2(4) . . ?
O1 Na1 O1 180.0 5_666 . ?
O1_2 Na1 O1_2 180.0 5_666 . ?
O1_2 Na1 O3_2 61.0(3) . 5_666 ?
O1_2 Na1 O3_2 119.0(3) . . ?
O1_2 Na1 O3_2 61.0(3) 5_666 . ?
O1_2 Na1 O3_2 119.0(3) 5_666 5_666 ?
O3_2 Na1 O3_2 180.0(4) 5_666 . ?
O1_3 Na1 O3A 89.3(4) . 5_666 ?
O1_3 Na1 O3A 90.7(4) 5_666 5_666 ?
O1_3 Na1 O2A 98.4(3) . 5_666 ?
O1_3 Na1 O2A 81.6(3) 5_666 5_666 ?
O1_3 Na1 O1 14.8(3) 5_666 5_666 ?
O1_3 Na1 O1 165.2(3) . 5_666 ?
O1_3 Na1 O1_2 92.3(3) . . ?
O1_3 Na1 O1_2 92.3(3) 5_666 5_666 ?
O1_3 Na1 O1_2 87.7(3) . 5_666 ?
O1_3 Na1 O1_2 87.7(3) 5_666 . ?
O1_3 Na1 O3_2 91.1(3) 5_666 . ?
O1_3 Na1 O3_2 88.9(3) 5_666 5_666 ?
O1_3 Na1 O3_2 91.1(3) . 5_666 ?
O1_3 Na1 O3_2 88.9(3) . . ?
O1_3 Na1 O1_3 180.0 5_666 . ?
C6A O3A Na1 114.0(9) . . ?
C1A O3A Na1 117.7(10) 5_666 . ?
C1A O3A C6A 108.5(12) 5_666 . ?
O3A C6A H6AA 109.8 . . ?
O3A C6A H6AB 109.8 . . ?
O3A C6A C5A 109.5(11) . . ?
H6AA C6A H6AB 108.2 . . ?
C5A C6A H6AA 109.8 . . ?
C5A C6A H6AB 109.8 . . ?
C6A C5A H5AA 110.6 . . ?
C6A C5A H5AB 110.6 . . ?
H5AA C5A H5AB 108.8 . . ?
O2A C5A C6A 105.5(12) . . ?
O2A C5A H5AA 110.6 . . ?
O2A C5A H5AB 110.6 . . ?
C5A O2A Na1 117.9(9) . . ?
C5A O2A C4A 109.0(13) . . ?
C4A O2A Na1 120.1(8) . . ?
O2A C4A H4AA 110.2 . . ?
O2A C4A H4AB 110.2 . . ?
H4AA C4A H4AB 108.5 . . ?
C3A C4A O2A 107.7(12) . . ?
C3A C4A H4AA 110.2 . . ?
C3A C4A H4AB 110.2 . . ?
C3A O1A Na1 121.3(9) . . ?
C3A O1A C2A 111.1(13) . . ?
C2A O1A Na1 109.3(7) . . ?
C4A C3A H3AA 110.1 . . ?
C4A C3A H3AB 110.1 . . ?
O1A C3A C4A 107.9(13) . . ?
O1A C3A H3AA 110.1 . . ?
O1A C3A H3AB 110.1 . . ?
H3AA C3A H3AB 108.4 . . ?
O1A C2A H2AA 110.2 . . ?
O1A C2A H2AB 110.2 . . ?
H2AA C2A H2AB 108.5 . . ?
C1A C2A O1A 107.5(11) . . ?
C1A C2A H2AA 110.2 . . ?
C1A C2A H2AB 110.2 . . ?
O3A C1A C2A 105.0(11) 5_666 . ?
O3A C1A H1AA 110.8 5_666 . ?
O3A C1A H1AB 110.8 5_666 . ?
C2A C1A H1AA 110.8 . . ?
C2A C1A H1AB 110.8 . . ?
H1AA C1A H1AB 108.8 . . ?
C1 O1 Na1 134.7(11) . . ?
C4 O1 Na1 107.3(9) . . ?
C4 O1 C1 108.9(10) . . ?
O1 C1 H1A 111.0 . . ?
O1 C1 H1B 111.0 . . ?
H1A C1 H1B 109.0 . . ?
C2 C1 O1 104.0(9) . . ?
C2 C1 H1A 111.0 . . ?
C2 C1 H1B 111.0 . . ?
C1 C2 H2A 110.6 . . ?
C1 C2 H2B 110.6 . . ?
C1 C2 C3 105.6(12) . . ?
H2A C2 H2B 108.8 . . ?
C3 C2 H2A 110.6 . . ?
C3 C2 H2B 110.6 . . ?
C2 C3 H3A 111.0 . . ?
C2 C3 H3B 111.0 . . ?
H3A C3 H3B 109.0 . . ?
C4 C3 C2 103.8(12) . . ?
C4 C3 H3A 111.0 . . ?
C4 C3 H3B 111.0 . . ?
Na1 C4 H4A 124.0 . . ?
Na1 C4 H4B 61.4 . . ?
O1 C4 Na1 48.5(7) . . ?
O1 C4 C3 108.8(12) . . ?
O1 C4 H4A 109.9 . . ?
O1 C4 H4B 109.9 . . ?
C3 C4 Na1 125.6(12) . . ?
C3 C4 H4A 109.9 . . ?
C3 C4 H4B 109.9 . . ?
H4A C4 H4B 108.3 . . ?
C2_1 C1_1 C9_1 131.8(11) . . ?
C6_1 C1_1 C2_1 118.6(9) . . ?
C6_1 C1_1 C9_1 109.6(8) . . ?
C1_1 C2_1 H2_1 120.8 . . ?
C1_1 C2_1 C3_1 118.5(15) . . ?
C3_1 C2_1 H2_1 120.8 . . ?
C2_1 C3_1 H3_1 119.2 . . ?
C4_1 C3_1 C2_1 121.6(17) . . ?
C4_1 C3_1 H3_1 119.2 . . ?
C3_1 C4_1 H4_1 120.5 . . ?
C5_1 C4_1 C3_1 119.0(8) . . ?
C5_1 C4_1 H4_1 120.5 . . ?
C4_1 C5_1 H5_1 121.5 . . ?
C6_1 C5_1 C4_1 116.9(16) . . ?
C6_1 C5_1 H5_1 121.5 . . ?
C1_1 C6_1 C5_1 125.4(13) . . ?
C1_1 C6_1 C7_1 110.5(9) . . ?
C5_1 C6_1 C7_1 124.1(12) . . ?
C6_1 C7_1 H7A_1 111.3 . . ?
C6_1 C7_1 H7B_1 111.3 . . ?
H7A_1 C7_1 H7B_1 109.2 . . ?
C8_1 C7_1 C6_1 102.1(8) . . ?
C8_1 C7_1 H7A_1 111.3 . . ?
C8_1 C7_1 H7B_1 111.3 . . ?
C9_1 C8_1 C7_1 109.7(8) . . ?
C10_1 C8_1 C7_1 130.5(13) . . ?
C10_1 C8_1 C9_1 119.8(12) . . ?
C8_1 C9_1 C1_1 108.1(9) . . ?
C13_1 C9_1 C1_1 131.1(10) . . ?
C13_1 C9_1 C8_1 120.8(9) . . ?
C8_1 C10_1 C11_1 121.7(12) . . ?
C8_1 C10_1 C15_1 131.8(13) . . ?
C11_1 C10_1 C15_1 106.5(11) . . ?
C10_1 C11_1 C16_1 110.5(9) . . ?
C12_1 C11_1 C10_1 117.7(12) . . ?
C12_1 C11_1 C16_1 131.8(9) . . ?
C11_1 C12_1 C17_1 131.7(12) . . ?
C13_1 C12_1 C11_1 120.3(12) . . ?
C13_1 C12_1 C17_1 108.0(12) . . ?
C9_1 C13_1 C12_1 119.8(10) . . ?
C9_1 C13_1 C19_1 131.2(12) . . ?
C12_1 C13_1 C19_1 109.1(12) . . ?
C11_1 C16_1 H16_1 127.8 . . ?
C14_1 C16_1 C11_1 104.4(8) . . ?
C14_1 C16_1 H16_1 127.8 . . ?
C13_1 C19_1 H19A_1 110.9 . . ?
C13_1 C19_1 H19B_1 110.9 . . ?
H19A_1 C19_1 H19B_1 109.0 . . ?
C18_1 C19_1 C13_1 104.1(9) . . ?
C18_1 C19_1 H19A_1 110.9 . . ?
C18_1 C19_1 H19B_1 110.9 . . ?
C15_1 C14_1 C16_1 112.6(11) . . ?
C23_1 C14_1 C16_1 128.3(12) . . ?
C23_1 C14_1 C15_1 119.0(10) . . ?
C14_1 C15_1 C10_1 106.0(12) . . ?
C20_1 C15_1 C10_1 131.3(13) . . ?
C20_1 C15_1 C14_1 122.5(11) . . ?
C15_1 C20_1 H20_1 121.4 . . ?
C15_1 C20_1 C21_1 117.3(11) . . ?
C21_1 C20_1 H20_1 121.4 . . ?
C20_1 C21_1 H21_1 120.0 . . ?
C22_1 C21_1 C20_1 120.0(11) . . ?
C22_1 C21_1 H21_1 120.0 . . ?
C21_1 C22_1 H22_1 119.0 . . ?
C23_1 C22_1 C21_1 122.0(12) . . ?
C23_1 C22_1 H22_1 119.0 . . ?
C14_1 C23_1 H23_1 120.5 . . ?
C22_1 C23_1 C14_1 119.1(12) . . ?
C22_1 C23_1 H23_1 120.5 . . ?
C27_1 C18_1 C19_1 129.3(8) . . ?
C27_1 C18_1 C17_1 120.0 . . ?
C17_1 C18_1 C19_1 110.7(8) . . ?
C18_1 C27_1 H27_1 120.0 . . ?
C18_1 C27_1 C26_1 120.0 . . ?
C26_1 C27_1 H27_1 120.0 . . ?
C27_1 C26_1 H26_1 120.0 . . ?
C25_1 C26_1 C27_1 120.0 . . ?
C25_1 C26_1 H26_1 120.0 . . ?
C26_1 C25_1 H25_1 120.0 . . ?
C24_1 C25_1 C26_1 120.0 . . ?
C24_1 C25_1 H25_1 120.0 . . ?
C25_1 C24_1 H24_1 120.0 . . ?
C25_1 C24_1 C17_1 120.0 . . ?
C17_1 C24_1 H24_1 120.0 . . ?
C18_1 C17_1 C12_1 108.2(9) . . ?
C24_1 C17_1 C12_1 131.8(9) . . ?
C24_1 C17_1 C18_1 120.0 . . ?
C2_2 O1_2 Na1 117.1(7) . . ?
C3_2 O1_2 Na1 119.1(7) . . ?
C3_2 O1_2 C2_2 112.0(10) . . ?
H1A_2 C1_2 H1B_2 108.0 . . ?
C2_2 C1_2 H1A_2 109.4 . . ?
C2_2 C1_2 H1B_2 109.4 . . ?
O3_2 C1_2 H1A_2 109.4 5_666 . ?
O3_2 C1_2 H1B_2 109.4 5_666 . ?
O3_2 C1_2 C2_2 111.1(10) 5_666 . ?
O1_2 C2_2 C1_2 107.3(10) . . ?
O1_2 C2_2 H2A_2 110.3 . . ?
O1_2 C2_2 H2B_2 110.3 . . ?
C1_2 C2_2 H2A_2 110.3 . . ?
C1_2 C2_2 H2B_2 110.3 . . ?
H2A_2 C2_2 H2B_2 108.5 . . ?
O1_2 C3_2 H3A_2 109.8 . . ?
O1_2 C3_2 H3B_2 109.8 . . ?
O1_2 C3_2 C4_2 109.6(10) . . ?
H3A_2 C3_2 H3B_2 108.2 . . ?
C4_2 C3_2 H3A_2 109.8 . . ?
C4_2 C3_2 H3B_2 109.8 . . ?
C3_2 C4_2 H4A_2 109.5 . . ?
C3_2 C4_2 H4B_2 109.5 . . ?
H4A_2 C4_2 H4B_2 108.1 . . ?
O2_2 C4_2 C3_2 110.8(10) . . ?
O2_2 C4_2 H4A_2 109.5 . . ?
O2_2 C4_2 H4B_2 109.5 . . ?
H5A_2 C5_2 H5B_2 108.2 . . ?
C6_2 C5_2 H5A_2 109.7 . . ?
C6_2 C5_2 H5B_2 109.7 . . ?
O2_2 C5_2 H5A_2 109.7 . . ?
O2_2 C5_2 H5B_2 109.7 . . ?
O2_2 C5_2 C6_2 110.0(10) . . ?
C5_2 C6_2 H6A_2 109.3 . . ?
C5_2 C6_2 H6B_2 109.3 . . ?
H6A_2 C6_2 H6B_2 107.9 . . ?
O3_2 C6_2 C5_2 111.7(10) . . ?
O3_2 C6_2 H6A_2 109.3 . . ?
O3_2 C6_2 H6B_2 109.3 . . ?
C4_2 O2_2 Na1 119.6(8) . . ?
C5_2 O2_2 Na1 116.7(8) . . ?
C5_2 O2_2 C4_2 110.5(11) . . ?
C1_2 O3_2 Na1 112.7(7) 5_666 . ?
C6_2 O3_2 Na1 117.4(8) . . ?
C6_2 O3_2 C1_2 113.9(12) . 5_666 ?
C1_3 O1_3 Na1 119.3(5) . . ?
C4_3 O1_3 Na1 134.3(5) . . ?
C4_3 O1_3 C1_3 106.2(6) . . ?
O1_3 C1_3 H1A_3 110.1 . . ?
O1_3 C1_3 H1B_3 110.1 . . ?
H1A_3 C1_3 H1B_3 108.4 . . ?
C2_3 C1_3 O1_3 107.9(7) . . ?
C2_3 C1_3 H1A_3 110.1 . . ?
C2_3 C1_3 H1B_3 110.1 . . ?
C1_3 C2_3 H2A_3 110.9 . . ?
C1_3 C2_3 H2B_3 110.9 . . ?
C1_3 C2_3 C3_3 104.4(8) . . ?
H2A_3 C2_3 H2B_3 108.9 . . ?
C3_3 C2_3 H2A_3 110.9 . . ?
C3_3 C2_3 H2B_3 110.9 . . ?
C2_3 C3_3 H3A_3 110.7 . . ?
C2_3 C3_3 H3B_3 110.7 . . ?
C2_3 C3_3 C4_3 105.2(8) . . ?
H3A_3 C3_3 H3B_3 108.8 . . ?
C4_3 C3_3 H3A_3 110.7 . . ?
C4_3 C3_3 H3B_3 110.7 . . ?
O1_3 C4_3 C3_3 105.4(7) . . ?
O1_3 C4_3 H4A_3 110.7 . . ?
O1_3 C4_3 H4B_3 110.7 . . ?
C3_3 C4_3 H4A_3 110.7 . . ?
C3_3 C4_3 H4B_3 110.7 . . ?
H4A_3 C4_3 H4B_3 108.8 . . ?

loop_
_geom_bond_atom_site_label_1
_geom_bond_atom_site_label_2
_geom_bond_distance
_geom_bond_site_symmetry_2
_geom_bond_publ_flag
Na1 O3A 2.670(12) . ?
Na1 O3A 2.670(12) 5_666 ?
Na1 O2A 2.735(13) 5_666 ?
Na1 O2A 2.735(13) . ?
Na1 O1 2.350(12) 5_666 ?
Na1 O1 2.350(12) . ?
Na1 O1_2 2.746(8) . ?
Na1 O1_2 2.746(8) 5_666 ?
Na1 O3_2 2.751(11) . ?
Na1 O3_2 2.751(11) 5_666 ?
Na1 O1_3 2.291(7) 5_666 ?
Na1 O1_3 2.291(7) . ?
O3A C6A 1.428(18) . ?
O3A C1A 1.381(18) 5_666 ?
C6A H6AA 0.9900 . ?
C6A H6AB 0.9900 . ?
C6A C5A 1.60(2) . ?
C5A H5AA 0.9900 . ?
C5A H5AB 0.9900 . ?
C5A O2A 1.333(17) . ?
O2A C4A 1.474(18) . ?
C4A H4AA 0.9900 . ?
C4A H4AB 0.9900 . ?
C4A C3A 1.47(2) . ?
O1A C3A 1.330(17) . ?
O1A C2A 1.510(19) . ?
C3A H3AA 0.9900 . ?
C3A H3AB 0.9900 . ?
C2A H2AA 0.9900 . ?
C2A H2AB 0.9900 . ?
C2A C1A 1.51(2) . ?
C1A H1AA 0.9900 . ?
C1A H1AB 0.9900 . ?
O1 C1 1.470(12) . ?
O1 C4 1.287(15) . ?
C1 H1A 0.9900 . ?
C1 H1B 0.9900 . ?
C1 C2 1.456(15) . ?
C2 H2A 0.9900 . ?
C2 H2B 0.9900 . ?
C2 C3 1.502(16) . ?
C3 H3A 0.9900 . ?
C3 H3B 0.9900 . ?
C3 C4 1.473(16) . ?
C4 H4A 0.9900 . ?
C4 H4B 0.9900 . ?
C1_1 C2_1 1.383(12) . ?
C1_1 C6_1 1.364(15) . ?
C1_1 C9_1 1.460(11) . ?
C2_1 H2_1 0.9500 . ?
C2_1 C3_1 1.416(19) . ?
C3_1 H3_1 0.9500 . ?
C3_1 C4_1 1.41(3) . ?
C4_1 H4_1 0.9500 . ?
C4_1 C5_1 1.40(2) . ?
C5_1 H5_1 0.9500 . ?
C5_1 C6_1 1.39(2) . ?
C6_1 C7_1 1.514(14) . ?
C7_1 H7A_1 0.9900 . ?
C7_1 H7B_1 0.9900 . ?
C7_1 C8_1 1.513(14) . ?
C8_1 C9_1 1.402(19) . ?
C8_1 C10_1 1.372(14) . ?
C9_1 C13_1 1.396(16) . ?
C10_1 C11_1 1.433(15) . ?
C10_1 C15_1 1.487(15) . ?
C11_1 C12_1 1.421(16) . ?
C11_1 C16_1 1.448(13) . ?
C12_1 C13_1 1.412(16) . ?
C12_1 C17_1 1.449(13) . ?
C13_1 C19_1 1.482(14) . ?
C16_1 H16_1 0.9500 . ?
C16_1 C14_1 1.438(14) . ?
C19_1 H19A_1 0.9900 . ?
C19_1 H19B_1 0.9900 . ?
C19_1 C18_1 1.460(11) . ?
C14_1 C15_1 1.402(16) . ?
C14_1 C23_1 1.398(17) . ?
C15_1 C20_1 1.372(14) . ?
C20_1 H20_1 0.9500 . ?
C20_1 C21_1 1.411(14) . ?
C21_1 H21_1 0.9500 . ?
C21_1 C22_1 1.395(16) . ?
C22_1 H22_1 0.9500 . ?
C22_1 C23_1 1.354(16) . ?
C23_1 H23_1 0.9500 . ?
C18_1 C27_1 1.3900 . ?
C18_1 C17_1 1.3900 . ?
C27_1 H27_1 0.9500 . ?
C27_1 C26_1 1.3900 . ?
C26_1 H26_1 0.9500 . ?
C26_1 C25_1 1.3900 . ?
C25_1 H25_1 0.9500 . ?
C25_1 C24_1 1.3900 . ?
C24_1 H24_1 0.9500 . ?
C24_1 C17_1 1.3900 . ?
O1_2 C2_2 1.424(15) . ?
O1_2 C3_2 1.343(17) . ?
C1_2 H1A_2 0.9900 . ?
C1_2 H1B_2 0.9900 . ?
C1_2 C2_2 1.501(17) . ?
C1_2 O3_2 1.380(16) 5_666 ?
C2_2 H2A_2 0.9900 . ?
C2_2 H2B_2 0.9900 . ?
C3_2 H3A_2 0.9900 . ?
C3_2 H3B_2 0.9900 . ?
C3_2 C4_2 1.541(17) . ?
C4_2 H4A_2 0.9900 . ?
C4_2 H4B_2 0.9900 . ?
C4_2 O2_2 1.343(14) . ?
C5_2 H5A_2 0.9900 . ?
C5_2 H5B_2 0.9900 . ?
C5_2 C6_2 1.589(17) . ?
C5_2 O2_2 1.317(16) . ?
C6_2 H6A_2 0.9900 . ?
C6_2 H6B_2 0.9900 . ?
C6_2 O3_2 1.335(13) . ?
O1_3 C1_3 1.472(10) . ?
O1_3 C4_3 1.351(10) . ?
C1_3 H1A_3 0.9900 . ?
C1_3 H1B_3 0.9900 . ?
C1_3 C2_3 1.453(12) . ?
C2_3 H2A_3 0.9900 . ?
C2_3 H2B_3 0.9900 . ?
C2_3 C3_3 1.479(13) . ?
C3_3 H3A_3 0.9900 . ?
C3_3 H3B_3 0.9900 . ?
C3_3 C4_3 1.509(11) . ?
C4_3 H4A_3 0.9900 . ?
C4_3 H4B_3 0.9900 . ?

loop_
_geom_torsion_atom_site_label_1
_geom_torsion_atom_site_label_2
_geom_torsion_atom_site_label_3
_geom_torsion_atom_site_label_4
_geom_torsion
_geom_torsion_site_symmetry_1
_geom_torsion_site_symmetry_2
_geom_torsion_site_symmetry_3
_geom_torsion_site_symmetry_4
_geom_torsion_publ_flag
Na1 O3A C6A C5A -48.6(12) . . . . ?
Na1 O2A C4A C3A 41.0(13) . . . . ?
Na1 O1A C3A C4A 49.0(14) . . . . ?
Na1 O1A C2A C1A -50.1(10) . . . . ?
Na1 O1 C1 C2 112.2(14) . . . . ?
Na1 O1 C4 C3 -121.4(12) . . . . ?
Na1 O1_2 C2_2 C1_2 -39.9(12) . . . . ?
Na1 O1_2 C3_2 C4_2 44.1(11) . . . . ?
Na1 O1_3 C1_3 C2_3 149.9(7) . . . . ?
Na1 O1_3 C4_3 C3_3 -141.4(9) . . . . ?
O3A C6A C5A O2A 62.5(14) . . . . ?
C6A C5A O2A Na1 -46.0(13) . . . . ?
C6A C5A O2A C4A 172.5(10) . . . . ?
C5A O2A C4A C3A -178.5(11) . . . . ?
O2A C4A C3A O1A -55.4(13) . . . . ?
O1A C2A C1A O3A 69.5(14) . . . 5_666 ?
C3A O1A C2A C1A 173.4(11) . . . . ?
C2A O1A C3A C4A 179.5(10) . . . . ?
C1A O3A C6A C5A 178.0(13) 5_666 . . . ?
O1 C1 C2 C3 15(2) . . . . ?
C1 O1 C4 Na1 152.2(17) . . . . ?
C1 O1 C4 C3 31(2) . . . . ?
C1 C2 C3 C4 1(2) . . . . ?
C2 C3 C4 Na1 -72.0(17) . . . . ?
C2 C3 C4 O1 -20(2) . . . . ?
C4 O1 C1 C2 -29(2) . . . . ?
C1_1 C2_1 C3_1 C4_1 0(2) . . . . ?
C1_1 C6_1 C7_1 C8_1 0.8(10) . . . . ?
C1_1 C9_1 C13_1 C12_1 -179.3(13) . . . . ?
C1_1 C9_1 C13_1 C19_1 1(2) . . . . ?
C2_1 C1_1 C6_1 C5_1 1(2) . . . . ?
C2_1 C1_1 C6_1 C7_1 -178.9(9) . . . . ?
C2_1 C1_1 C9_1 C8_1 178.0(13) . . . . ?
C2_1 C1_1 C9_1 C13_1 -5(3) . . . . ?
C2_1 C3_1 C4_1 C5_1 1(4) . . . . ?
C3_1 C4_1 C5_1 C6_1 -1(3) . . . . ?
C4_1 C5_1 C6_1 C1_1 0(2) . . . . ?
C4_1 C5_1 C6_1 C7_1 -180.0(16) . . . . ?
C5_1 C6_1 C7_1 C8_1 -179.2(14) . . . . ?
C6_1 C1_1 C2_1 C3_1 -1(2) . . . . ?
C6_1 C1_1 C9_1 C8_1 -0.4(14) . . . . ?
C6_1 C1_1 C9_1 C13_1 176.7(15) . . . . ?
C6_1 C7_1 C8_1 C9_1 -1.0(11) . . . . ?
C6_1 C7_1 C8_1 C10_1 -179.9(12) . . . . ?
C7_1 C8_1 C9_1 C1_1 0.9(14) . . . . ?
C7_1 C8_1 C9_1 C13_1 -176.5(11) . . . . ?
C7_1 C8_1 C10_1 C11_1 177.8(10) . . . . ?
C7_1 C8_1 C10_1 C15_1 -4(2) . . . . ?
C8_1 C9_1 C13_1 C12_1 -3(2) . . . . ?
C8_1 C9_1 C13_1 C19_1 177.6(9) . . . . ?
C8_1 C10_1 C11_1 C12_1 -0.5(15) . . . . ?
C8_1 C10_1 C11_1 C16_1 179.9(9) . . . . ?
C8_1 C10_1 C15_1 C14_1 -178.4(12) . . . . ?
C8_1 C10_1 C15_1 C20_1 -3(2) . . . . ?
C9_1 C1_1 C2_1 C3_1 -179.4(15) . . . . ?
C9_1 C1_1 C6_1 C5_1 179.7(15) . . . . ?
C9_1 C1_1 C6_1 C7_1 -0.3(12) . . . . ?
C9_1 C8_1 C10_1 C11_1 -1.0(17) . . . . ?
C9_1 C8_1 C10_1 C15_1 177.5(11) . . . . ?
C9_1 C13_1 C19_1 C18_1 -178.5(13) . . . . ?
C10_1 C8_1 C9_1 C1_1 179.9(11) . . . . ?
C10_1 C8_1 C9_1 C13_1 2(2) . . . . ?
C10_1 C11_1 C12_1 C13_1 0.4(12) . . . . ?
C10_1 C11_1 C12_1 C17_1 -176.1(11) . . . . ?
C10_1 C11_1 C16_1 C14_1 -2.0(11) . . . . ?
C10_1 C15_1 C20_1 C21_1 -176.3(10) . . . . ?
C11_1 C10_1 C15_1 C14_1 0.2(11) . . . . ?
C11_1 C10_1 C15_1 C20_1 175.2(11) . . . . ?
C11_1 C12_1 C13_1 C9_1 1.0(16) . . . . ?
C11_1 C12_1 C13_1 C19_1 -179.0(7) . . . . ?
C11_1 C12_1 C17_1 C18_1 178.0(8) . . . . ?
C11_1 C12_1 C17_1 C24_1 -2.4(15) . . . . ?
C11_1 C16_1 C14_1 C15_1 2.2(11) . . . . ?
C11_1 C16_1 C14_1 C23_1 -177.4(12) . . . . ?
C12_1 C11_1 C16_1 C14_1 178.5(9) . . . . ?
C12_1 C13_1 C19_1 C18_1 1.6(11) . . . . ?
C13_1 C12_1 C17_1 C18_1 1.1(10) . . . . ?
C13_1 C12_1 C17_1 C24_1 -179.3(9) . . . . ?
C13_1 C19_1 C18_1 C27_1 179.4(8) . . . . ?
C13_1 C19_1 C18_1 C17_1 -1.0(8) . . . . ?
C16_1 C11_1 C12_1 C13_1 179.9(12) . . . . ?
C16_1 C11_1 C12_1 C17_1 3.3(14) . . . . ?
C16_1 C14_1 C15_1 C10_1 -1.5(12) . . . . ?
C16_1 C14_1 C15_1 C20_1 -177.1(9) . . . . ?
C16_1 C14_1 C23_1 C22_1 177.0(11) . . . . ?
C19_1 C18_1 C27_1 C26_1 179.6(10) . . . . ?
C19_1 C18_1 C17_1 C12_1 -0.1(7) . . . . ?
C19_1 C18_1 C17_1 C24_1 -179.7(8) . . . . ?
C14_1 C15_1 C20_1 C21_1 -2.1(15) . . . . ?
C15_1 C10_1 C11_1 C12_1 -179.3(7) . . . . ?
C15_1 C10_1 C11_1 C16_1 1.1(11) . . . . ?
C15_1 C14_1 C23_1 C22_1 -2.5(15) . . . . ?
C15_1 C20_1 C21_1 C22_1 1.6(15) . . . . ?
C20_1 C21_1 C22_1 C23_1 -1.7(15) . . . . ?
C21_1 C22_1 C23_1 C14_1 2.2(15) . . . . ?
C23_1 C14_1 C15_1 C10_1 178.1(11) . . . . ?
C23_1 C14_1 C15_1 C20_1 2.5(15) . . . . ?
C18_1 C27_1 C26_1 C25_1 0.0 . . . . ?
C27_1 C18_1 C17_1 C12_1 179.7(8) . . . . ?
C27_1 C18_1 C17_1 C24_1 0.0 . . . . ?
C27_1 C26_1 C25_1 C24_1 0.0 . . . . ?
C26_1 C25_1 C24_1 C17_1 0.0 . . . . ?
C25_1 C24_1 C17_1 C12_1 -179.6(10) . . . . ?
C25_1 C24_1 C17_1 C18_1 0.0 . . . . ?
C17_1 C12_1 C13_1 C9_1 178.4(11) . . . . ?
C17_1 C12_1 C13_1 C19_1 -1.7(12) . . . . ?
C17_1 C18_1 C27_1 C26_1 0.0 . . . . ?
O1_2 C3_2 C4_2 O2_2 -52.9(13) . . . . ?
C2_2 O1_2 C3_2 C4_2 -174.0(9) . . . . ?
C3_2 O1_2 C2_2 C1_2 177.3(9) . . . . ?
C3_2 C4_2 O2_2 Na1 37.6(13) . . . . ?
C3_2 C4_2 O2_2 C5_2 177.5(10) . . . . ?
C5_2 C6_2 O3_2 Na1 -37.9(13) . . . . ?
C5_2 C6_2 O3_2 C1_2 -172.7(11) . . . 5_666 ?
C6_2 C5_2 O2_2 Na1 -45.3(10) . . . . ?
C6_2 C5_2 O2_2 C4_2 173.6(10) . . . . ?
O2_2 C5_2 C6_2 O3_2 55.9(13) . . . . ?
O3_2 C1_2 C2_2 O1_2 62.9(13) 5_666 . . . ?
O1_3 C1_3 C2_3 C3_3 6.5(12) . . . . ?
C1_3 O1_3 C4_3 C3_3 33.6(12) . . . . ?
C1_3 C2_3 C3_3 C4_3 12.9(12) . . . . ?
C2_3 C3_3 C4_3 O1_3 -29.6(12) . . . . ?
C4_3 O1_3 C1_3 C2_3 -26.0(13) . . . . ?

loop_
_smtbx_masks_void_nr
_smtbx_masks_void_average_x
_smtbx_masks_void_average_y
_smtbx_masks_void_average_z
_smtbx_masks_void_volume
_smtbx_masks_void_count_electrons
_smtbx_masks_void_content
1 0.250 -0.675 0.750 541.3 160.8 '4 C4H8O'
2 0.750 -0.114 0.250 541.3 160.8 '4 C4H8O'
